data_4024796
loop_
_publ_author_name
'Guillaume Lessene'
'Brian J. Smith'
'Robert W. Gable'
'Jonathan B. Baell'

_publ_section_title
;
Characterization of the Two Fundamental Conformations of Benzoylureas and
Elucidation of the Factors That Facilitate Their Conformational Interchange
;
_journal_name_full 'Journal of Organic Chemistry'
_journal_page_first 6511
_journal_page_last 6525
_journal_paper_doi 10.1021/jo900871a
_journal_volume 74
_journal_year 2009
_chemical_formula_moiety 'C12 H16 N2 O2'
_chemical_formula_sum 'C12 H16 N2 O2'
_chemical_formula_weight 220.27
_chemical_name_systematic
;
  ?
;
_space_group_IT_number 61
_symmetry_cell_setting orthorhombic
_symmetry_space_group_name_Hall '-P 2ac 2ab'
_symmetry_space_group_name_H-M 'P b c a'
_atom_sites_solution_hydrogens difmap
_atom_sites_solution_primary direct
_atom_sites_solution_secondary difmap
_audit_creation_method SHELXL-97
_cell_angle_alpha 90.00
_cell_angle_beta 90.00
_cell_angle_gamma 90.00
_cell_formula_units_Z 8
_cell_length_a 9.3426(7)
_cell_length_b 15.8436(8)
_cell_length_c 17.0456(10)
_cell_measurement_reflns_used 25
_cell_measurement_temperature 293(1)
_cell_measurement_theta_max 31.3
_cell_measurement_theta_min 18.6
_cell_volume 2523.1(3)
_computing_cell_refinement 'CAD-4 Software'
_computing_data_collection 'CAD-4 Software (Enraf-Nonius, 1989)'
_computing_data_reduction 'PROCESS_DATA (Gable et al. 1993)'
_computing_molecular_graphics 'ORTEPII (Johnson, 1976)'
_computing_publication_material SHELXL
_computing_structure_refinement 'SHELXL-97 (Sheldrick, 1997)'
_computing_structure_solution 'SHELXS-97 (Sheldrick, 1990)'
_diffrn_ambient_temperature 293(1)
_diffrn_measured_fraction_theta_full 1.000
_diffrn_measured_fraction_theta_max 1.000
_diffrn_measurement_device_type 'Enraf-Nonius CAD-4MachS diffractometer'
_diffrn_measurement_method \w:2\q
_diffrn_radiation_monochromator 'Ni filter'
_diffrn_radiation_source 'fine-focus sealed tube'
_diffrn_radiation_type CuK\a
_diffrn_radiation_wavelength 1.54180
_diffrn_reflns_av_R_equivalents 0.0190
_diffrn_reflns_av_sigmaI/netI 0.0379
_diffrn_reflns_limit_h_max 10
_diffrn_reflns_limit_h_min -1
_diffrn_reflns_limit_k_max 18
_diffrn_reflns_limit_k_min -1
_diffrn_reflns_limit_l_max 20
_diffrn_reflns_limit_l_min -1
_diffrn_reflns_number 2785
_diffrn_reflns_theta_full 64.93
_diffrn_reflns_theta_max 64.93
_diffrn_reflns_theta_min 5.19
_diffrn_standards_decay_% 9
_diffrn_standards_interval_time 160
_diffrn_standards_number 3
_exptl_absorpt_coefficient_mu 0.648
_exptl_absorpt_correction_T_max 0.962
_exptl_absorpt_correction_T_min 0.817
_exptl_absorpt_correction_type gaussian
_exptl_absorpt_process_details 'Sheldrick, 1976 (modified for intensity)'
_exptl_crystal_colour colourless
_exptl_crystal_density_diffrn 1.160
_exptl_crystal_density_method 'not measured'
_exptl_crystal_description plate
_exptl_crystal_F_000 944
_exptl_crystal_size_max 0.40
_exptl_crystal_size_mid 0.20
_exptl_crystal_size_min 0.05
_refine_diff_density_max 0.144
_refine_diff_density_min -0.107
_refine_diff_density_rms 0.028
_refine_ls_extinction_coef 0.00110(17)
_refine_ls_extinction_expression Fc^*^=kFc[1+0.001xFc^2^\l^3^/sin(2\q)]^-1/4^
_refine_ls_extinction_method SHELXL
_refine_ls_goodness_of_fit_ref 1.030
_refine_ls_hydrogen_treatment mixed
_refine_ls_matrix_type full
_refine_ls_number_parameters 163
_refine_ls_number_reflns 2144
_refine_ls_number_restraints 0
_refine_ls_restrained_S_all 1.030
_refine_ls_R_factor_all 0.0983
_refine_ls_R_factor_gt 0.0462
_refine_ls_shift/su_max 0.007
_refine_ls_shift/su_mean 0.001
_refine_ls_structure_factor_coef Fsqd
_refine_ls_weighting_details 'calc w=1/[\s^2^(Fo^2^)+(0.0554P)^2^+0.1314P] where P=(Fo^2^+2Fc^2^)/3'
_refine_ls_weighting_scheme calc
_refine_ls_wR_factor_gt 0.1056
_refine_ls_wR_factor_ref 0.1291
_reflns_number_gt 1200
_reflns_number_total 2144
_reflns_threshold_expression >2\s(I)
_cod_data_source_file jo900871a_si_001.cif
_cod_data_source_block jb_19
_cod_depositor_comments
;
The following automatic conversions were performed:
'_symmetry_cell_setting' value 'Orthorhombic' changed to 'orthorhombic'
according to '/home/saulius/struct/CIF-dictionaries/cif_core.dic'
dictionary named 'cif_core.dic' version 2.4.1 from 2010-06-29.

Automatic conversion script
Id: cif_fix_enum 1527 2010-12-29 10:47:43Z saulius 
;
_cod_database_code 4024796

loop_
_symmetry_equiv_pos_as_xyz
'x, y, z'
'-x+1/2, -y, z+1/2'
'-x, y+1/2, -z+1/2'
'x+1/2, -y+1/2, -z'
'-x, -y, -z'
'x-1/2, y, -z-1/2'
'x, -y-1/2, z-1/2'
'-x-1/2, y-1/2, z'

loop_
_atom_site_label
_atom_site_type_symbol
_atom_site_fract_x
_atom_site_fract_y
_atom_site_fract_z
_atom_site_U_iso_or_equiv
_atom_site_adp_type
_atom_site_occupancy
_atom_site_symmetry_multiplicity
_atom_site_calc_flag
_atom_site_refinement_flags
_atom_site_disorder_assembly
_atom_site_disorder_group
C1 C 0.2417(3) 0.41895(13) 0.53378(15) 0.0601(6) Uani 1 1 d . . .
C2 C 0.1050(3) 0.41819(15) 0.56518(17) 0.0761(8) Uani 1 1 d . . .
H2 H 0.0273 0.4030 0.5341 0.087(9) Uiso 1 1 calc R . .
C3 C 0.0844(4) 0.43996(17) 0.6426(2) 0.0936(10) Uani 1 1 d . . .
H3 H -0.0075 0.4397 0.6635 0.107(10) Uiso 1 1 calc R . .
C4 C 0.1982(4) 0.46194(17) 0.68925(18) 0.0919(10) Uani 1 1 d . . .
H4 H 0.1837 0.4763 0.7415 0.093(9) Uiso 1 1 calc R . .
C5 C 0.3332(4) 0.46250(16) 0.65800(18) 0.0823(8) Uani 1 1 d . . .
H5 H 0.4108 0.4771 0.6894 0.103(10) Uiso 1 1 calc R . .
C6 C 0.3551(3) 0.44176(14) 0.58066(16) 0.0679(7) Uani 1 1 d . . .
H6 H 0.4471 0.4431 0.5599 0.070(8) Uiso 1 1 calc R . .
C7 C 0.2663(3) 0.40166(15) 0.44880(15) 0.0656(7) Uani 1 1 d . . .
O1 O 0.3249(3) 0.45392(12) 0.40723(10) 0.1046(7) Uani 1 1 d . . .
N1 N 0.21669(18) 0.32787(11) 0.41892(11) 0.0572(5) Uani 1 1 d . . .
C8 C 0.2168(3) 0.31487(17) 0.33289(15) 0.0749(8) Uani 1 1 d . . .
H8 H 0.2871 0.3540 0.3106 0.104(10) Uiso 1 1 calc R . .
C9 C 0.2658(4) 0.22635(18) 0.31321(18) 0.1185(12) Uani 1 1 d . . .
H9A H 0.1964 0.1864 0.3319 0.178 Uiso 1 1 calc R . .
H9B H 0.3564 0.2157 0.3379 0.178 Uiso 1 1 calc R . .
H9C H 0.2757 0.2208 0.2574 0.178 Uiso 1 1 calc R . .
C10 C 0.0720(4) 0.3374(3) 0.29813(16) 0.1236(13) Uani 1 1 d . . .
H10A H 0.0800 0.3411 0.2421 0.185 Uiso 1 1 calc R . .
H10B H 0.0409 0.3907 0.3187 0.185 Uiso 1 1 calc R . .
H10C H 0.0036 0.2946 0.3116 0.185 Uiso 1 1 calc R . .
C11 C 0.1567(2) 0.26231(14) 0.46605(14) 0.0559(6) Uani 1 1 d . . .
O2 O 0.03509(16) 0.23748(10) 0.45500(10) 0.0781(6) Uani 1 1 d . . .
N2 N 0.2455(2) 0.22888(11) 0.51780(12) 0.0623(6) Uani 1 1 d . . .
C12 C 0.1993(3) 0.16242(18) 0.57043(17) 0.1016(10) Uani 1 1 d . . .
H12A H 0.1692 0.1144 0.5404 0.152 Uiso 0.65(4) 1 calc PR . .
H12B H 0.1209 0.1823 0.6018 0.152 Uiso 0.65(4) 1 calc PR . .
H12C H 0.2774 0.1466 0.6040 0.152 Uiso 0.65(4) 1 calc PR . .
H12D H 0.2092 0.1811 0.6237 0.152 Uiso 0.35(4) 1 calc PR . .
H12E H 0.2574 0.1132 0.5623 0.152 Uiso 0.35(4) 1 calc PR . .
H12F H 0.1009 0.1489 0.5601 0.152 Uiso 0.35(4) 1 calc PR . .
H2N H 0.336(3) 0.2479(15) 0.5186(14) 0.075(8) Uiso 1 1 d . . .

loop_
_atom_site_aniso_label
_atom_site_aniso_U_11
_atom_site_aniso_U_22
_atom_site_aniso_U_33
_atom_site_aniso_U_23
_atom_site_aniso_U_13
_atom_site_aniso_U_12
C1 0.0676(15) 0.0424(12) 0.0704(16) 0.0010(11) 0.0023(15) -0.0082(12)
C2 0.0726(18) 0.0733(17) 0.0824(19) -0.0171(15) 0.0070(17) -0.0097(15)
C3 0.100(3) 0.080(2) 0.100(2) -0.0171(18) 0.030(2) -0.0134(17)
C4 0.135(3) 0.0683(18) 0.073(2) -0.0058(16) 0.010(2) -0.003(2)
C5 0.107(2) 0.0622(16) 0.078(2) -0.0013(15) -0.021(2) 0.0029(17)
C6 0.0719(19) 0.0514(13) 0.0805(18) 0.0004(14) -0.0057(16) -0.0021(12)
C7 0.0645(16) 0.0587(14) 0.0736(18) 0.0014(13) 0.0037(14) -0.0152(13)
O1 0.1387(18) 0.0883(13) 0.0868(14) 0.0047(12) 0.0173(13) -0.0527(13)
N1 0.0569(12) 0.0534(10) 0.0612(12) 0.0004(10) 0.0007(10) -0.0055(10)
C8 0.0811(19) 0.0781(18) 0.0654(16) -0.0109(14) 0.0092(16) -0.0028(16)
C9 0.158(3) 0.094(2) 0.103(2) -0.0244(19) 0.041(2) 0.004(2)
C10 0.116(3) 0.182(4) 0.073(2) -0.005(2) -0.021(2) 0.023(2)
C11 0.0438(11) 0.0535(13) 0.0703(15) -0.0079(12) 0.0039(13) -0.0019(11)
O2 0.0457(9) 0.0785(12) 0.1100(14) -0.0014(10) -0.0058(10) -0.0108(9)
N2 0.0507(12) 0.0545(12) 0.0817(16) 0.0084(10) -0.0031(12) -0.0056(10)
C12 0.111(2) 0.088(2) 0.106(2) 0.0361(18) -0.003(2) -0.0157(19)

loop_
_atom_type_symbol
_atom_type_description
_atom_type_scat_dispersion_real
_atom_type_scat_dispersion_imag
_atom_type_scat_source
C C 0.0181 0.0091 'International Tables Vol C Tables 4.2.6.8 and 6.1.1.4'
H H 0.0000 0.0000 'International Tables Vol C Tables 4.2.6.8 and 6.1.1.4'
N N 0.0311 0.0180 'International Tables Vol C Tables 4.2.6.8 and 6.1.1.4'
O O 0.0492 0.0322 'International Tables Vol C Tables 4.2.6.8 and 6.1.1.4'

loop_
_geom_angle_atom_site_label_1
_geom_angle_atom_site_label_2
_geom_angle_atom_site_label_3
_geom_angle
_geom_angle_site_symmetry_1
_geom_angle_site_symmetry_3
_geom_angle_publ_flag
C6 C1 C2 119.2(3) . . ?
C6 C1 C7 119.6(2) . . ?
C2 C1 C7 121.1(2) . . ?
C3 C2 C1 119.8(3) . . ?
C3 C2 H2 120.1 . . ?
C1 C2 H2 120.1 . . ?
C4 C3 C2 120.7(3) . . ?
C4 C3 H3 119.7 . . ?
C2 C3 H3 119.7 . . ?
C5 C4 C3 119.4(3) . . ?
C5 C4 H4 120.3 . . ?
C3 C4 H4 120.3 . . ?
C4 C5 C6 120.6(3) . . ?
C4 C5 H5 119.7 . . ?
C6 C5 H5 119.7 . . ?
C5 C6 C1 120.4(3) . . ?
C5 C6 H6 119.8 . . ?
C1 C6 H6 119.8 . . ?
O1 C7 N1 121.4(2) . . ?
O1 C7 C1 120.6(2) . . ?
N1 C7 C1 118.0(2) . . ?
C7 N1 C11 123.4(2) . . ?
C7 N1 C8 119.4(2) . . ?
C11 N1 C8 117.15(19) . . ?
N1 C8 C9 110.4(2) . . ?
N1 C8 C10 110.7(2) . . ?
C9 C8 C10 113.6(3) . . ?
N1 C8 H8 107.3 . . ?
C9 C8 H8 107.3 . . ?
C10 C8 H8 107.3 . . ?
C8 C9 H9A 109.5 . . ?
C8 C9 H9B 109.5 . . ?
H9A C9 H9B 109.5 . . ?
C8 C9 H9C 109.5 . . ?
H9A C9 H9C 109.5 . . ?
H9B C9 H9C 109.5 . . ?
C8 C10 H10A 109.5 . . ?
C8 C10 H10B 109.5 . . ?
H10A C10 H10B 109.5 . . ?
C8 C10 H10C 109.5 . . ?
H10A C10 H10C 109.5 . . ?
H10B C10 H10C 109.5 . . ?
O2 C11 N2 124.0(2) . . ?
O2 C11 N1 121.0(2) . . ?
N2 C11 N1 114.87(19) . . ?
C11 N2 C12 121.2(2) . . ?
C11 N2 H2N 117.9(16) . . ?
C12 N2 H2N 120.9(15) . . ?
N2 C12 H12A 109.5 . . ?
N2 C12 H12B 109.5 . . ?
H12A C12 H12B 109.5 . . ?
N2 C12 H12C 109.5 . . ?
H12A C12 H12C 109.5 . . ?
H12B C12 H12C 109.5 . . ?
N2 C12 H12D 109.5 . . ?
H12A C12 H12D 141.1 . . ?
H12B C12 H12D 56.3 . . ?
H12C C12 H12D 56.3 . . ?
N2 C12 H12E 109.5 . . ?
H12A C12 H12E 56.3 . . ?
H12B C12 H12E 141.1 . . ?
H12C C12 H12E 56.3 . . ?
H12D C12 H12E 109.5 . . ?
N2 C12 H12F 109.5 . . ?
H12A C12 H12F 56.3 . . ?
H12B C12 H12F 56.3 . . ?
H12C C12 H12F 141.1 . . ?
H12D C12 H12F 109.5 . . ?
H12E C12 H12F 109.5 . . ?

loop_
_geom_bond_atom_site_label_1
_geom_bond_atom_site_label_2
_geom_bond_distance
_geom_bond_site_symmetry_2
_geom_bond_publ_flag
C1 C6 1.376(3) . ?
C1 C2 1.385(3) . ?
C1 C7 1.492(3) . ?
C2 C3 1.378(4) . ?
C2 H2 0.9300 . ?
C3 C4 1.372(4) . ?
C3 H3 0.9300 . ?
C4 C5 1.369(4) . ?
C4 H4 0.9300 . ?
C5 C6 1.374(4) . ?
C5 H5 0.9300 . ?
C6 H6 0.9300 . ?
C7 O1 1.219(3) . ?
C7 N1 1.357(3) . ?
N1 C11 1.428(3) . ?
N1 C8 1.481(3) . ?
C8 C9 1.513(3) . ?
C8 C10 1.519(4) . ?
C8 H8 0.9800 . ?
C9 H9A 0.9600 . ?
C9 H9B 0.9600 . ?
C9 H9C 0.9600 . ?
C10 H10A 0.9600 . ?
C10 H10B 0.9600 . ?
C10 H10C 0.9600 . ?
C11 O2 1.217(2) . ?
C11 N2 1.322(3) . ?
N2 C12 1.449(3) . ?
N2 H2N 0.90(3) . ?
C12 H12A 0.9600 . ?
C12 H12B 0.9600 . ?
C12 H12C 0.9600 . ?
C12 H12D 0.9600 . ?
C12 H12E 0.9600 . ?
C12 H12F 0.9600 . ?

loop_
_geom_hbond_atom_site_label_D
_geom_hbond_atom_site_label_H
_geom_hbond_atom_site_label_A
_geom_hbond_distance_DH
_geom_hbond_distance_HA
_geom_hbond_distance_DA
_geom_hbond_angle_DHA
_geom_hbond_site_symmetry_A
_geom_hbond_publ_flag
N2 H2N O2 0.90(3) 1.92(3) 2.797(3) 162(2) 4_556 ?

loop_
_geom_torsion_atom_site_label_1
_geom_torsion_atom_site_label_2
_geom_torsion_atom_site_label_3
_geom_torsion_atom_site_label_4
_geom_torsion
_geom_torsion_site_symmetry_1
_geom_torsion_site_symmetry_2
_geom_torsion_site_symmetry_3
_geom_torsion_site_symmetry_4
_geom_torsion_publ_flag
C6 C1 C2 C3 -0.2(4) . . . . ?
C7 C1 C2 C3 -175.6(2) . . . . ?
C1 C2 C3 C4 -0.4(4) . . . . ?
C2 C3 C4 C5 0.3(4) . . . . ?
C3 C4 C5 C6 0.3(4) . . . . ?
C4 C5 C6 C1 -0.9(4) . . . . ?
C2 C1 C6 C5 0.8(3) . . . . ?
C7 C1 C6 C5 176.3(2) . . . . ?
C6 C1 C7 O1 -54.3(3) . . . . ?
C2 C1 C7 O1 121.2(3) . . . . ?
C6 C1 C7 N1 128.3(2) . . . . ?
C2 C1 C7 N1 -56.2(3) . . . . ?
O1 C7 N1 C11 175.4(2) . . . . ?
C1 C7 N1 C11 -7.2(3) . . . . ?
O1 C7 N1 C8 -7.8(4) . . . . ?
C1 C7 N1 C8 169.6(2) . . . . ?
C7 N1 C8 C9 138.0(2) . . . . ?
C11 N1 C8 C9 -45.0(3) . . . . ?
C7 N1 C8 C10 -95.3(3) . . . . ?
C11 N1 C8 C10 81.7(3) . . . . ?
C7 N1 C11 O2 121.4(3) . . . . ?
C8 N1 C11 O2 -55.5(3) . . . . ?
C7 N1 C11 N2 -62.4(3) . . . . ?
C8 N1 C11 N2 120.8(2) . . . . ?
O2 C11 N2 C12 -4.7(4) . . . . ?
N1 C11 N2 C12 179.2(2) . . . . ?
